data_8102654
loop_
_publ_author_name
'Lei Gou'

_publ_section_title
;
 Crystal structure of
 diiodo-(4'-(2-pyridyl)-2,2':6',2''-terpyridine)cadmium(II),
 Cd(C20H14N4)I2
;
_journal_issue 1
_journal_name_full 'Zeitschrift f\"ur Kristallographie - New Crystal Structures'
_journal_page_first 157
_journal_volume 225
_journal_year 2010
_chemical_formula_sum 'C20 H14 Cd I2 N4'
_chemical_formula_weight 676.55
_space_group_IT_number 2
_symmetry_cell_setting triclinic
_symmetry_space_group_name_Hall '-P 1'
_symmetry_space_group_name_H-M 'P -1'
_atom_sites_solution_hydrogens geom
_atom_sites_solution_primary direct
_atom_sites_solution_secondary difmap
_audit_creation_method SHELXL-97
_cell_angle_alpha 81.645(5)
_cell_angle_beta 81.231(5)
_cell_angle_gamma 87.850(5)
_cell_formula_units_Z 2
_cell_length_a 9.017(4)
_cell_length_b 9.677(4)
_cell_length_c 12.296(5)
_cell_measurement_reflns_used 1911
_cell_measurement_temperature 296(2)
_cell_measurement_theta_max 24.40
_cell_measurement_theta_min 2.29
_cell_volume 1049.0(8)
_computing_cell_refinement 'Bruker SMART'
_computing_data_collection 'Bruker SMART'
_computing_data_reduction 'Bruker SAINT'
_computing_molecular_graphics 'Bruker SHELXTL'
_computing_publication_material 'Bruker SHELXTL'
_computing_structure_refinement 'SHELXL-97 (Sheldrick, 1997)'
_computing_structure_solution 'SHELXS-97 (Sheldrick, 1990)'
_diffrn_ambient_temperature 296(2)
_diffrn_measured_fraction_theta_full 0.974
_diffrn_measured_fraction_theta_max 0.974
_diffrn_measurement_device_type 'CCD area detector'
_diffrn_measurement_method 'phi and omega scans'
_diffrn_radiation_monochromator graphite
_diffrn_radiation_source 'fine-focus sealed tube'
_diffrn_radiation_type MoK\a
_diffrn_radiation_wavelength 0.71073
_diffrn_reflns_av_R_equivalents 0.0185
_diffrn_reflns_av_sigmaI/netI 0.0395
_diffrn_reflns_limit_h_max 10
_diffrn_reflns_limit_h_min -10
_diffrn_reflns_limit_k_max 11
_diffrn_reflns_limit_k_min -11
_diffrn_reflns_limit_l_max 11
_diffrn_reflns_limit_l_min -14
_diffrn_reflns_number 5197
_diffrn_reflns_theta_full 25.05
_diffrn_reflns_theta_max 25.05
_diffrn_reflns_theta_min 2.13
_diffrn_standards_decay_% 0
_diffrn_standards_interval_count 0
_diffrn_standards_interval_time 0
_diffrn_standards_number 0
_exptl_absorpt_coefficient_mu 3.996
_exptl_absorpt_correction_T_max 0.651
_exptl_absorpt_correction_T_min 0.546
_exptl_absorpt_correction_type multi-scan
_exptl_absorpt_process_details sadabs
_exptl_crystal_colour colorless
_exptl_crystal_density_diffrn 2.142
_exptl_crystal_density_method 'not measured'
_exptl_crystal_description block
_exptl_crystal_F_000 632
_exptl_crystal_size_max 0.16
_exptl_crystal_size_mid 0.12
_exptl_crystal_size_min 0.10
_refine_diff_density_max 0.524
_refine_diff_density_min -0.799
_refine_diff_density_rms 0.107
_refine_ls_extinction_method none
_refine_ls_goodness_of_fit_ref 1.118
_refine_ls_hydrogen_treatment constr
_refine_ls_matrix_type full
_refine_ls_number_parameters 244
_refine_ls_number_reflns 3621
_refine_ls_number_restraints 0
_refine_ls_restrained_S_all 1.118
_refine_ls_R_factor_all 0.0473
_refine_ls_R_factor_gt 0.0349
_refine_ls_shift/su_max 0.001
_refine_ls_shift/su_mean 0.000
_refine_ls_structure_factor_coef Fsqd
_refine_ls_weighting_details 'calc w=1/[\s^2^(Fo^2^)+(0.0313P)^2^+0.0000P] where P=(Fo^2^+2Fc^2^)/3'
_refine_ls_weighting_scheme calc
_refine_ls_wR_factor_gt 0.0745
_refine_ls_wR_factor_ref 0.0809
_reflns_number_gt 2870
_reflns_number_total 3621
_reflns_threshold_expression >2sigma(I)
_cod_data_source_file 1267-2901.cff
_cod_data_source_block nw0047
_cod_depositor_comments
;
The following automatic conversions were performed:
'_symmetry_cell_setting' value 'Triclinic' changed to 'triclinic'
according to '/home/saulius/struct/CIF-dictionaries/cif_core.dic'
dictionary named 'cif_core.dic' version 2.4.1 from 2010-06-29.

Automatic conversion script
Id: cif_fix_enum 1555 2011-01-17 13:19:09Z saulius 
;
_cod_original_sg_symbol_H-M P-1
_cod_database_code 8102654

loop_
_symmetry_equiv_pos_as_xyz
'x, y, z'
'-x, -y, -z'

loop_
_atom_site_label
_atom_site_type_symbol
_atom_site_fract_x
_atom_site_fract_y
_atom_site_fract_z
_atom_site_U_iso_or_equiv
_atom_site_adp_type
_atom_site_occupancy
_atom_site_symmetry_multiplicity
_atom_site_calc_flag
_atom_site_refinement_flags
_atom_site_disorder_assembly
_atom_site_disorder_group
Cd1 Cd 1.09471(4) -0.12119(4) 0.67925(3) 0.04608(14) Uani 1 1 d . . .
I1 I 1.29576(5) -0.19327(5) 0.50617(4) 0.06400(15) Uani 1 1 d . . .
I2 I 1.18510(4) -0.24606(4) 0.87718(3) 0.05793(14) Uani 1 1 d . . .
N1 N 0.8815(5) -0.2469(5) 0.6610(4) 0.0486(12) Uani 1 1 d . . .
N2 N 0.8758(5) -0.0021(4) 0.7349(3) 0.0389(10) Uani 1 1 d . . .
N3 N 1.1418(5) 0.1182(5) 0.6787(4) 0.0484(12) Uani 1 1 d . . .
N4 N 0.4978(5) 0.3254(5) 0.9049(4) 0.0621(14) Uani 1 1 d . . .
C1 C 0.8889(7) -0.3700(6) 0.6211(5) 0.0604(17) Uani 1 1 d . . .
H1 H 0.9822 -0.4007 0.5891 0.073 Uiso 1 1 calc R . .
C2 C 0.7674(8) -0.4529(7) 0.6249(6) 0.0666(19) Uani 1 1 d . . .
H2 H 0.7774 -0.5367 0.5956 0.080 Uiso 1 1 calc R . .
C3 C 0.6331(8) -0.4080(7) 0.6726(6) 0.079(2) Uani 1 1 d . . .
H3 H 0.5485 -0.4616 0.6766 0.095 Uiso 1 1 calc R . .
C4 C 0.6199(7) -0.2836(7) 0.7155(6) 0.0678(19) Uani 1 1 d . . .
H4 H 0.5272 -0.2534 0.7491 0.081 Uiso 1 1 calc R . .
C5 C 0.7464(6) -0.2040(5) 0.7079(4) 0.0420(13) Uani 1 1 d . . .
C6 C 0.7436(6) -0.0654(6) 0.7489(4) 0.0434(13) Uani 1 1 d . . .
C7 C 0.6139(6) -0.0050(6) 0.7982(5) 0.0455(13) Uani 1 1 d . . .
H7 H 0.5231 -0.0509 0.8073 0.055 Uiso 1 1 calc R . .
C8 C 0.6191(6) 0.1250(6) 0.8345(4) 0.0448(13) Uani 1 1 d . . .
C9 C 0.7563(6) 0.1903(5) 0.8154(4) 0.0443(13) Uani 1 1 d . . .
H9 H 0.7640 0.2773 0.8377 0.053 Uiso 1 1 calc R . .
C10 C 0.8826(6) 0.1265(5) 0.7631(5) 0.0422(13) Uani 1 1 d . . .
C11 C 1.0319(6) 0.1941(6) 0.7316(5) 0.0449(13) Uani 1 1 d . . .
C12 C 1.0590(7) 0.3276(6) 0.7504(5) 0.0554(16) Uani 1 1 d . . .
H12 H 0.9841 0.3775 0.7896 0.066 Uiso 1 1 calc R . .
C13 C 1.1981(7) 0.3872(6) 0.7108(6) 0.0629(18) Uani 1 1 d . . .
H13 H 1.2172 0.4772 0.7227 0.075 Uiso 1 1 calc R . .
C14 C 1.3057(7) 0.3119(7) 0.6546(6) 0.0654(18) Uani 1 1 d . . .
H14 H 1.3987 0.3507 0.6258 0.078 Uiso 1 1 calc R . .
C15 C 1.2759(7) 0.1762(6) 0.6405(5) 0.0603(17) Uani 1 1 d . . .
H15 H 1.3510 0.1243 0.6035 0.072 Uiso 1 1 calc R . .
C16 C 0.4835(6) 0.1921(6) 0.8905(5) 0.0466(14) Uani 1 1 d . . .
C17 C 0.3502(6) 0.1200(6) 0.9264(5) 0.0525(15) Uani 1 1 d . . .
H17 H 0.3439 0.0276 0.9150 0.063 Uiso 1 1 calc R . .
C18 C 0.2280(7) 0.1859(7) 0.9788(5) 0.0628(18) Uani 1 1 d . . .
H18 H 0.1385 0.1388 1.0037 0.075 Uiso 1 1 calc R . .
C19 C 0.2408(7) 0.3224(7) 0.9936(5) 0.0659(18) Uani 1 1 d . . .
H19 H 0.1595 0.3697 1.0282 0.079 Uiso 1 1 calc R . .
C20 C 0.3755(7) 0.3887(7) 0.9565(6) 0.073(2) Uani 1 1 d . . .
H20 H 0.3830 0.4811 0.9673 0.087 Uiso 1 1 calc R . .

loop_
_atom_site_aniso_label
_atom_site_aniso_U_11
_atom_site_aniso_U_22
_atom_site_aniso_U_33
_atom_site_aniso_U_23
_atom_site_aniso_U_13
_atom_site_aniso_U_12
Cd1 0.0382(2) 0.0440(3) 0.0569(3) -0.0132(2) -0.00455(19) 0.00135(18)
I1 0.0599(3) 0.0747(3) 0.0562(3) -0.0202(2) 0.0054(2) -0.0004(2)
I2 0.0511(2) 0.0625(3) 0.0580(3) -0.0044(2) -0.00636(19) 0.0052(2)
N1 0.040(3) 0.043(3) 0.066(3) -0.018(2) -0.010(2) 0.001(2)
N2 0.036(2) 0.034(2) 0.048(3) -0.008(2) -0.010(2) 0.0017(19)
N3 0.036(3) 0.046(3) 0.063(3) -0.012(2) -0.001(2) -0.003(2)
N4 0.043(3) 0.063(3) 0.087(4) -0.028(3) -0.015(3) 0.009(3)
C1 0.054(4) 0.050(4) 0.082(5) -0.027(3) -0.008(3) 0.002(3)
C2 0.068(4) 0.054(4) 0.087(5) -0.033(4) -0.021(4) 0.002(3)
C3 0.063(5) 0.071(5) 0.111(6) -0.036(5) -0.012(4) -0.017(4)
C4 0.049(4) 0.065(4) 0.094(5) -0.031(4) -0.001(3) -0.008(3)
C5 0.036(3) 0.040(3) 0.050(3) -0.007(3) -0.004(2) 0.000(2)
C6 0.035(3) 0.048(3) 0.047(3) -0.009(3) -0.007(2) 0.002(3)
C7 0.041(3) 0.044(3) 0.053(4) -0.006(3) -0.011(3) 0.001(3)
C8 0.043(3) 0.048(3) 0.044(3) -0.009(3) -0.008(3) 0.005(3)
C9 0.050(3) 0.033(3) 0.051(4) -0.008(3) -0.008(3) 0.000(3)
C10 0.038(3) 0.039(3) 0.051(3) -0.008(3) -0.011(2) 0.001(2)
C11 0.042(3) 0.043(3) 0.051(3) -0.005(3) -0.013(3) 0.002(3)
C12 0.049(4) 0.045(3) 0.075(4) -0.017(3) -0.011(3) 0.000(3)
C13 0.060(4) 0.047(4) 0.086(5) -0.010(4) -0.019(4) -0.013(3)
C14 0.048(4) 0.058(4) 0.092(5) -0.017(4) -0.008(3) -0.012(3)
C15 0.041(3) 0.060(4) 0.079(5) -0.012(4) -0.002(3) -0.005(3)
C16 0.048(3) 0.045(3) 0.047(3) -0.007(3) -0.008(3) 0.007(3)
C17 0.047(3) 0.046(3) 0.059(4) -0.005(3) 0.004(3) 0.003(3)
C18 0.049(4) 0.073(5) 0.063(4) -0.011(4) 0.006(3) 0.001(3)
C19 0.053(4) 0.076(5) 0.070(5) -0.019(4) -0.008(3) 0.020(4)
C20 0.053(4) 0.063(4) 0.113(6) -0.047(4) -0.019(4) 0.014(3)

loop_
_atom_type_symbol
_atom_type_description
_atom_type_scat_dispersion_real
_atom_type_scat_dispersion_imag
_atom_type_scat_source
C C 0.0033 0.0016 'International Tables Vol C Tables 4.2.6.8 and 6.1.1.4'
H H 0.0000 0.0000 'International Tables Vol C Tables 4.2.6.8 and 6.1.1.4'
N N 0.0061 0.0033 'International Tables Vol C Tables 4.2.6.8 and 6.1.1.4'
Cd Cd -0.8075 1.2024 'International Tables Vol C Tables 4.2.6.8 and 6.1.1.4'
I I -0.4742 1.8119 'International Tables Vol C Tables 4.2.6.8 and 6.1.1.4'

loop_
_geom_angle_atom_site_label_1
_geom_angle_atom_site_label_2
_geom_angle_atom_site_label_3
_geom_angle
_geom_angle_site_symmetry_1
_geom_angle_site_symmetry_3
_geom_angle_publ_flag
N2 Cd1 N1 69.07(14) . . ?
N2 Cd1 N3 69.15(14) . . ?
N1 Cd1 N3 134.09(16) . . ?
N2 Cd1 I1 147.18(11) . . ?
N1 Cd1 I1 100.97(11) . . ?
N3 Cd1 I1 103.77(11) . . ?
N2 Cd1 I2 104.16(11) . . ?
N1 Cd1 I2 105.18(12) . . ?
N3 Cd1 I2 102.64(12) . . ?
I1 Cd1 I2 108.65(3) . . ?
C5 N1 C1 117.5(5) . . ?
C5 N1 Cd1 117.9(3) . . ?
C1 N1 Cd1 123.9(4) . . ?
C6 N2 C10 119.8(4) . . ?
C6 N2 Cd1 120.1(3) . . ?
C10 N2 Cd1 119.8(3) . . ?
C15 N3 C11 119.2(5) . . ?
C15 N3 Cd1 123.2(4) . . ?
C11 N3 Cd1 117.1(3) . . ?
C16 N4 C20 117.1(5) . . ?
N1 C1 C2 124.1(6) . . ?
N1 C1 H1 118.0 . . ?
C2 C1 H1 118.0 . . ?
C3 C2 C1 117.4(6) . . ?
C3 C2 H2 121.3 . . ?
C1 C2 H2 121.3 . . ?
C2 C3 C4 120.7(6) . . ?
C2 C3 H3 119.6 . . ?
C4 C3 H3 119.6 . . ?
C3 C4 C5 119.0(6) . . ?
C3 C4 H4 120.5 . . ?
C5 C4 H4 120.5 . . ?
N1 C5 C4 121.3(5) . . ?
N1 C5 C6 115.4(4) . . ?
C4 C5 C6 123.3(5) . . ?
N2 C6 C7 121.3(5) . . ?
N2 C6 C5 115.7(4) . . ?
C7 C6 C5 123.0(5) . . ?
C6 C7 C8 120.1(5) . . ?
C6 C7 H7 120.0 . . ?
C8 C7 H7 120.0 . . ?
C9 C8 C7 117.4(5) . . ?
C9 C8 C16 120.7(5) . . ?
C7 C8 C16 122.0(5) . . ?
C8 C9 C10 120.2(5) . . ?
C8 C9 H9 119.9 . . ?
C10 C9 H9 119.9 . . ?
N2 C10 C9 121.0(5) . . ?
N2 C10 C11 115.3(5) . . ?
C9 C10 C11 123.7(5) . . ?
N3 C11 C12 120.6(5) . . ?
N3 C11 C10 115.9(4) . . ?
C12 C11 C10 123.5(5) . . ?
C11 C12 C13 120.0(6) . . ?
C11 C12 H12 120.0 . . ?
C13 C12 H12 120.0 . . ?
C14 C13 C12 118.9(5) . . ?
C14 C13 H13 120.6 . . ?
C12 C13 H13 120.6 . . ?
C13 C14 C15 119.5(6) . . ?
C13 C14 H14 120.2 . . ?
C15 C14 H14 120.2 . . ?
N3 C15 C14 121.8(6) . . ?
N3 C15 H15 119.1 . . ?
C14 C15 H15 119.1 . . ?
N4 C16 C17 122.3(5) . . ?
N4 C16 C8 116.0(5) . . ?
C17 C16 C8 121.7(5) . . ?
C18 C17 C16 119.7(6) . . ?
C18 C17 H17 120.1 . . ?
C16 C17 H17 120.1 . . ?
C19 C18 C17 118.6(6) . . ?
C19 C18 H18 120.7 . . ?
C17 C18 H18 120.7 . . ?
C18 C19 C20 119.2(6) . . ?
C18 C19 H19 120.4 . . ?
C20 C19 H19 120.4 . . ?
N4 C20 C19 123.1(6) . . ?
N4 C20 H20 118.4 . . ?
C19 C20 H20 118.4 . . ?

loop_
_geom_bond_atom_site_label_1
_geom_bond_atom_site_label_2
_geom_bond_distance
_geom_bond_site_symmetry_2
_geom_bond_publ_flag
Cd1 N2 2.311(4) . ?
Cd1 N1 2.369(4) . ?
Cd1 N3 2.370(4) . ?
Cd1 I1 2.7317(9) . ?
Cd1 I2 2.7791(11) . ?
N1 C5 1.343(6) . ?
N1 C1 1.348(6) . ?
N2 C6 1.336(6) . ?
N2 C10 1.346(6) . ?
N3 C15 1.342(7) . ?
N3 C11 1.353(6) . ?
N4 C16 1.340(7) . ?
N4 C20 1.357(7) . ?
C1 C2 1.373(8) . ?
C1 H1 0.9300 . ?
C2 C3 1.348(9) . ?
C2 H2 0.9300 . ?
C3 C4 1.377(8) . ?
C3 H3 0.9300 . ?
C4 C5 1.384(7) . ?
C4 H4 0.9300 . ?
C5 C6 1.498(7) . ?
C6 C7 1.383(7) . ?
C7 C8 1.399(7) . ?
C7 H7 0.9300 . ?
C8 C9 1.383(7) . ?
C8 C16 1.485(7) . ?
C9 C10 1.390(7) . ?
C9 H9 0.9300 . ?
C10 C11 1.491(7) . ?
C11 C12 1.382(7) . ?
C12 C13 1.389(8) . ?
C12 H12 0.9300 . ?
C13 C14 1.356(8) . ?
C13 H13 0.9300 . ?
C14 C15 1.390(8) . ?
C14 H14 0.9300 . ?
C15 H15 0.9300 . ?
C16 C17 1.392(7) . ?
C17 C18 1.372(8) . ?
C17 H17 0.9300 . ?
C18 C19 1.371(8) . ?
C18 H18 0.9300 . ?
C19 C20 1.379(8) . ?
C19 H19 0.9300 . ?
C20 H20 0.9300 . ?
